data_7054466
loop_
_publ_author_name
'Guan, Qing-Lin'
'Liu, Zhi'
'Wei, Wen-Juan'
'Xing, Yong-Heng'
'Liu, Jing'
'Zhang, Rui'
'Hou, Ya-Nan'
'Wang, Xuan'
'Bai, Feng-Ying'

_publ_section_title
;
 Synthesis, structure, spectroscopy of four novel supramolecular complexes
 and cytotoxicity study by application of multiple parallel perfused
 microbioreactors
;
_journal_issue 7
_journal_name_full 'New Journal of Chemistry'
_journal_page_first 3258
_journal_paper_doi 10.1039/c3nj01646c
_journal_volume 38
_journal_year 2014
_chemical_formula_sum 'C68 H53 N16 O25.5 Zn3'
_chemical_formula_weight 1698.43
_chemical_name_systematic
; 
 ? 
;
_space_group_IT_number 14
_symmetry_cell_setting monoclinic
_symmetry_space_group_name_Hall '-P 2ybc'
_symmetry_space_group_name_H-M 'P 1 21/c 1'
_atom_sites_solution_hydrogens geom
_atom_sites_solution_primary direct
_atom_sites_solution_secondary difmap
_audit_creation_method SHELXL-97
_cell_angle_alpha 90.00
_cell_angle_beta 104.236(5)
_cell_angle_gamma 90.00
_cell_formula_units_Z 4
_cell_length_a 9.9875(7)
_cell_length_b 21.4600(18)
_cell_length_c 34.472(3)
_cell_measurement_reflns_used 757
_cell_measurement_temperature 293(2)
_cell_measurement_theta_max 23.35
_cell_measurement_theta_min 1.13
_cell_volume 7161.6(10)
_computing_cell_refinement 'Bruker SMART'
_computing_data_collection 'Bruker SMART'
_computing_data_reduction 'Bruker SAINT'
_computing_molecular_graphics 'Bruker SHELXTL'
_computing_publication_material 'Bruker SHELXTL'
_computing_structure_refinement 'SHELXL-97 (Sheldrick, 1997)'
_computing_structure_solution 'SHELXS-97 (Sheldrick, 1990)'
_diffrn_ambient_temperature 293(2)
_diffrn_measured_fraction_theta_full 0.996
_diffrn_measured_fraction_theta_max 0.996
_diffrn_measurement_device_type 'Bruker AXS SMART APEX II CCD'
_diffrn_measurement_method '\w scans'
_diffrn_radiation_monochromator graphite
_diffrn_radiation_source 'fine-focus sealed tube'
_diffrn_radiation_type MoK\a
_diffrn_radiation_wavelength 0.71073
_diffrn_reflns_av_R_equivalents 0.1418
_diffrn_reflns_av_sigmaI/netI 0.1893
_diffrn_reflns_limit_h_max 11
_diffrn_reflns_limit_h_min -11
_diffrn_reflns_limit_k_max 14
_diffrn_reflns_limit_k_min -23
_diffrn_reflns_limit_l_max 34
_diffrn_reflns_limit_l_min -38
_diffrn_reflns_number 34483
_diffrn_reflns_theta_full 23.35
_diffrn_reflns_theta_max 23.35
_diffrn_reflns_theta_min 1.13
_diffrn_standards_decay_% 0
_diffrn_standards_interval_count 0
_diffrn_standards_interval_time 0
_diffrn_standards_number 0
_exptl_absorpt_coefficient_mu 1.091
_exptl_absorpt_correction_T_max 0.9325
_exptl_absorpt_correction_T_min 0.7513
_exptl_absorpt_correction_type multi-scan
_exptl_crystal_colour colorless
_exptl_crystal_density_diffrn 1.575
_exptl_crystal_density_method 'not measured'
_exptl_crystal_description block
_exptl_crystal_F_000 3468
_exptl_crystal_size_max 0.28
_exptl_crystal_size_mid 0.21
_exptl_crystal_size_min 0.07
_refine_diff_density_max 1.655
_refine_diff_density_min -0.493
_refine_diff_density_rms 0.108
_refine_ls_extinction_method none
_refine_ls_goodness_of_fit_ref 0.857
_refine_ls_hydrogen_treatment constr
_refine_ls_matrix_type full
_refine_ls_number_parameters 1028
_refine_ls_number_reflns 10369
_refine_ls_number_restraints 0
_refine_ls_restrained_S_all 0.857
_refine_ls_R_factor_all 0.1699
_refine_ls_R_factor_gt 0.0613
_refine_ls_shift/su_max 0.001
_refine_ls_shift/su_mean 0.000
_refine_ls_structure_factor_coef Fsqd
_refine_ls_weighting_details 'calc w=1/[\s^2^(Fo^2^)+(0.0860P)^2^+0.0000P] where P=(Fo^2^+2Fc^2^)/3'
_refine_ls_weighting_scheme calc
_refine_ls_wR_factor_gt 0.1529
_refine_ls_wR_factor_ref 0.1842
_reflns_number_gt 4447
_reflns_number_total 10369
_reflns_threshold_expression >2sigma(I)
_cod_data_source_file c3nj01646c2.cif
_cod_data_source_block 1
_cod_depositor_comments
;
The following automatic conversions were performed:

'_symmetry_cell_setting' value 'Monoclinic' changed to 'monoclinic'
according to
/usr/data/users/saulius/crontab/automatic-downloads/current/RSC/lib/dictionaries/cif_core.dic
dictionary named 'cif_core.dic' version 2.4.2 from 2011-04-26.

Automatic conversion script
Id: cif_fix_values 2827 2014-09-09 07:05:25Z andrius 
;
_cod_original_sg_symbol_H-M P21/c
_cod_original_formula_sum 'C68 H53 N16 O25.50 Zn3'
_cod_database_code 7054466

loop_
_symmetry_equiv_pos_as_xyz
'x, y, z'
'-x, y+1/2, -z+1/2'
'-x, -y, -z'
'x, -y-1/2, z-1/2'

loop_
_atom_site_label
_atom_site_type_symbol
_atom_site_fract_x
_atom_site_fract_y
_atom_site_fract_z
_atom_site_U_iso_or_equiv
_atom_site_adp_type
_atom_site_occupancy
_atom_site_symmetry_multiplicity
_atom_site_calc_flag
_atom_site_refinement_flags
Zn1 Zn 0.63991(10) 0.83096(5) 0.11132(3) 0.0317(3) Uani 1 1 d .
Zn2 Zn 0.05418(11) 0.76171(5) 0.48679(3) 0.0410(3) Uani 1 1 d .
Zn3 Zn 0.14344(11) 0.59032(5) 0.25009(3) 0.0432(3) Uani 1 1 d .
O1 O -0.0527(8) 1.0457(4) 0.5587(3) 0.084(3) Uani 1 1 d .
O2 O 0.1041(10) 0.9777(4) 0.5876(3) 0.103(3) Uani 1 1 d .
H2 H 0.1063 0.9965 0.6085 0.155 Uiso 1 1 calc R
O3 O -0.3260(8) 0.8195(4) 0.4181(2) 0.077(3) Uani 1 1 d .
O4 O -0.1368(6) 0.7635(3) 0.44236(18) 0.0464(17) Uani 1 1 d .
O5 O 0.2312(7) 0.9256(3) 0.3386(2) 0.058(2) Uani 1 1 d .
H5 H 0.1981 0.9339 0.3150 0.087 Uiso 1 1 calc R
O6 O 0.0347(9) 0.8746(4) 0.3329(2) 0.105(4) Uani 1 1 d .
O7 O 0.3893(7) 0.8628(4) 0.5420(2) 0.066(2) Uani 1 1 d .
O8 O 0.2367(6) 0.7839(3) 0.52899(18) 0.0436(17) Uani 1 1 d .
O9 O 0.2037(7) 0.5401(3) 0.3646(2) 0.0492(18) Uani 1 1 d .
H9 H 0.2439 0.5386 0.3466 0.074 Uiso 1 1 calc R
O10 O 0.3015(8) 0.6339(4) 0.3754(2) 0.071(2) Uani 1 1 d .
O11 O -0.0619(8) 0.5998(3) 0.5307(2) 0.064(2) Uani 1 1 d .
O12 O -0.0147(7) 0.7000(3) 0.5232(2) 0.0536(19) Uani 1 1 d .
O13 O 0.3738(8) 0.6118(4) 0.1155(2) 0.067(2) Uani 1 1 d .
H13 H 0.4315 0.6378 0.1259 0.100 Uiso 1 1 calc R
O14 O 0.4637(8) 0.5190(4) 0.1085(2) 0.077(3) Uani 1 1 d .
O15 O 0.4732(6) 0.4863(3) 0.31322(19) 0.0477(18) Uani 1 1 d .
O16 O 0.2794(6) 0.5423(3) 0.29732(17) 0.0418(17) Uani 1 1 d .
O17 O 0.5198(9) 0.7555(5) 0.3609(3) 0.098(3) Uani 1 1 d .
H17 H 0.5867 0.7362 0.3574 0.147 Uiso 1 1 calc R
O18 O 0.5281(9) 0.8430(4) 0.3286(3) 0.099(3) Uani 1 1 d .
O19 O 0.0222(6) 0.6428(3) 0.20429(19) 0.0503(18) Uani 1 1 d .
O20 O -0.0807(7) 0.7353(3) 0.1975(2) 0.061(2) Uani 1 1 d .
O21 O -0.1936(8) 0.6770(3) 0.3868(2) 0.058(2) Uani 1 1 d .
H21 H -0.1960 0.7072 0.4013 0.087 Uiso 1 1 calc R
O22 O -0.0857(10) 0.7423(4) 0.3554(3) 0.102(3) Uani 1 1 d .
O23 O -0.1738(7) 0.4646(3) 0.23392(19) 0.0535(19) Uani 1 1 d .
O24 O 0.0190(7) 0.5137(3) 0.22998(19) 0.0470(18) Uani 1 1 d .
O1W O 0.2006(11) 0.0825(6) 0.6348(3) 0.183(6) Uani 1 1 d .
H1WA H 0.2595 0.0573 0.6295 0.275 Uiso 1 1 d R
H1WB H 0.1915 0.0756 0.6582 0.275 Uiso 1 1 d R
O2W O 0.525(3) 0.9792(11) 0.5340(7) 0.174(10) Uani 0.50 1 d P
N1 N 0.4846(7) 0.9701(3) 0.1018(2) 0.0341(19) Uani 1 1 d .
H1A H 0.5009 0.9799 0.1267 0.041 Uiso 1 1 calc R
N2 N 0.5296(7) 0.9174(3) 0.0887(2) 0.0314(18) Uani 1 1 d .
N3 N 0.5813(7) 0.8189(3) 0.0499(2) 0.0333(19) Uani 1 1 d .
N4 N 0.7179(7) 0.7419(3) 0.1022(2) 0.0348(19) Uani 1 1 d .
N5 N 0.7694(7) 0.6917(4) 0.1243(2) 0.041(2) Uani 1 1 d .
H5A H 0.8034 0.6929 0.1498 0.049 Uiso 1 1 calc R
N6 N 0.9412(7) 0.8896(3) 0.1106(2) 0.0362(19) Uani 1 1 d .
H6A H 0.9357 0.8874 0.0854 0.043 Uiso 1 1 calc R
N7 N 0.8381(7) 0.8746(3) 0.1281(2) 0.0282(17) Uani 1 1 d .
N8 N 0.6751(7) 0.8424(3) 0.1722(2) 0.0270(17) Uani 1 1 d .
N9 N 0.4564(7) 0.7922(3) 0.1265(2) 0.0320(19) Uani 1 1 d .
N10 N 0.3321(7) 0.7670(3) 0.1092(2) 0.038(2) Uani 1 1 d .
H10A H 0.3062 0.7576 0.0842 0.046 Uiso 1 1 calc R
N11 N -0.0461(7) 0.8464(3) 0.5004(2) 0.0359(19) Uani 1 1 d .
N12 N 0.1639(7) 0.8162(3) 0.4516(2) 0.0344(19) Uani 1 1 d .
N13 N 0.0963(7) 0.6732(3) 0.4619(2) 0.0350(19) Uani 1 1 d .
N14 N 0.3008(7) 0.5600(3) 0.2239(2) 0.041(2) Uani 1 1 d .
N15 N 0.2169(8) 0.6839(4) 0.2674(2) 0.041(2) Uani 1 1 d .
N16 N -0.0135(7) 0.5978(4) 0.2832(2) 0.040(2) Uani 1 1 d .
C1 C 0.3500(10) 1.0657(5) 0.0808(3) 0.057(3) Uani 1 1 d .
H1B H 0.4166 1.0890 0.1003 0.085 Uiso 1 1 calc R
H1C H 0.2706 1.0574 0.0910 0.085 Uiso 1 1 calc R
H1D H 0.3227 1.0894 0.0566 0.085 Uiso 1 1 calc R
C2 C 0.4123(9) 1.0058(5) 0.0726(3) 0.040(3) Uani 1 1 d .
C3 C 0.4090(9) 0.9759(4) 0.0380(3) 0.043(3) Uani 1 1 d .
H3A H 0.3665 0.9894 0.0123 0.051 Uiso 1 1 calc R
C4 C 0.4834(8) 0.9198(4) 0.0488(3) 0.035(2) Uani 1 1 d .
C5 C 0.5141(8) 0.8648(4) 0.0261(3) 0.034(2) Uani 1 1 d .
C6 C 0.4771(9) 0.8583(5) -0.0155(3) 0.044(3) Uani 1 1 d .
H6B H 0.4322 0.8900 -0.0320 0.052 Uiso 1 1 calc R
C7 C 0.5101(10) 0.8027(5) -0.0310(3) 0.054(3) Uani 1 1 d .
H7A H 0.4896 0.7975 -0.0586 0.065 Uiso 1 1 calc R
C8 C 0.5718(10) 0.7553(5) -0.0070(3) 0.049(3) Uani 1 1 d .
H8A H 0.5882 0.7171 -0.0177 0.058 Uiso 1 1 calc R
C9 C 0.6099(9) 0.7658(5) 0.0346(3) 0.039(2) Uani 1 1 d .
C10 C 0.6786(9) 0.7200(4) 0.0647(3) 0.037(2) Uani 1 1 d .
C11 C 0.7058(10) 0.6566(5) 0.0633(3) 0.059(3) Uani 1 1 d .
H11A H 0.6895 0.6311 0.0408 0.071 Uiso 1 1 calc R
C12 C 0.7619(10) 0.6395(5) 0.1023(3) 0.049(3) Uani 1 1 d .
C13 C 0.8103(12) 0.5773(5) 0.1210(4) 0.086(4) Uani 1 1 d .
H13A H 0.7838 0.5731 0.1458 0.129 Uiso 1 1 calc R
H13B H 0.9090 0.5747 0.1259 0.129 Uiso 1 1 calc R
H13C H 0.7689 0.5445 0.1031 0.129 Uiso 1 1 calc R
C14 C 1.1826(9) 0.9277(5) 0.1261(3) 0.054(3) Uani 1 1 d .
H14A H 1.1675 0.9232 0.0977 0.081 Uiso 1 1 calc R
H14B H 1.2583 0.9017 0.1393 0.081 Uiso 1 1 calc R
H14C H 1.2038 0.9704 0.1335 0.081 Uiso 1 1 calc R
C15 C 1.0544(9) 0.9087(4) 0.1386(3) 0.039(3) Uani 1 1 d .
C16 C 1.0230(9) 0.9058(4) 0.1749(3) 0.036(2) Uani 1 1 d .
H16A H 1.0802 0.9158 0.1997 0.043 Uiso 1 1 calc R
C17 C 0.8883(8) 0.8848(4) 0.1670(3) 0.027(2) Uani 1 1 d .
C18 C 0.7956(9) 0.8686(4) 0.1924(3) 0.031(2) Uani 1 1 d .
C19 C 0.8242(10) 0.8777(4) 0.2335(3) 0.045(3) Uani 1 1 d .
H19A H 0.9066 0.8960 0.2474 0.054 Uiso 1 1 calc R
C20 C 0.7246(10) 0.8585(5) 0.2536(3) 0.047(3) Uani 1 1 d .
H20A H 0.7410 0.8637 0.2811 0.057 Uiso 1 1 calc R
C21 C 0.6047(10) 0.8323(5) 0.2329(3) 0.056(3) Uani 1 1 d .
H21A H 0.5388 0.8191 0.2461 0.068 Uiso 1 1 calc R
C22 C 0.5820(9) 0.8255(4) 0.1917(3) 0.034(2) Uani 1 1 d .
C23 C 0.4564(9) 0.7981(4) 0.1649(3) 0.032(2) Uani 1 1 d .
C24 C 0.3302(9) 0.7768(4) 0.1716(3) 0.047(3) Uani 1 1 d .
H24A H 0.3052 0.7756 0.1959 0.056 Uiso 1 1 calc R
C25 C 0.2530(9) 0.7583(4) 0.1353(3) 0.037(2) Uani 1 1 d .
C26 C 0.1108(9) 0.7315(5) 0.1222(3) 0.060(3) Uani 1 1 d .
H26A H 0.1144 0.6875 0.1274 0.090 Uiso 1 1 calc R
H26B H 0.0749 0.7388 0.0941 0.090 Uiso 1 1 calc R
H26C H 0.0519 0.7511 0.1368 0.090 Uiso 1 1 calc R
C27 C -0.0023(12) 0.9935(6) 0.5614(4) 0.063(3) Uani 1 1 d .
C28 C -0.0600(10) 0.9465(5) 0.5299(3) 0.047(3) Uani 1 1 d .
C29 C 0.0014(9) 0.8890(4) 0.5285(3) 0.043(3) Uani 1 1 d .
H29A H 0.0804 0.8796 0.5483 0.051 Uiso 1 1 calc R
C30 C -0.1781(11) 0.9589(5) 0.5013(3) 0.055(3) Uani 1 1 d .
H30A H -0.2233 0.9968 0.5013 0.066 Uiso 1 1 calc R
C31 C -0.2304(10) 0.9147(5) 0.4720(3) 0.054(3) Uani 1 1 d .
H31A H -0.3110 0.9226 0.4524 0.064 Uiso 1 1 calc R
C32 C -0.1622(10) 0.8598(5) 0.4724(3) 0.040(2) Uani 1 1 d .
C33 C -0.2123(11) 0.8108(5) 0.4412(3) 0.046(3) Uani 1 1 d .
C34 C 0.1463(12) 0.8895(5) 0.3517(3) 0.048(3) Uani 1 1 d .
C35 C 0.2032(10) 0.8709(4) 0.3948(3) 0.038(2) Uani 1 1 d .
C36 C 0.1275(10) 0.8315(4) 0.4126(3) 0.042(2) Uani 1 1 d .
H36A H 0.0468 0.8144 0.3967 0.050 Uiso 1 1 calc R
C37 C 0.3248(10) 0.8953(5) 0.4183(3) 0.046(3) Uani 1 1 d .
H37A H 0.3812 0.9201 0.4070 0.056 Uiso 1 1 calc R
C38 C 0.3612(9) 0.8821(5) 0.4588(3) 0.044(3) Uani 1 1 d .
H38A H 0.4400 0.8995 0.4754 0.053 Uiso 1 1 calc R
C39 C 0.2778(9) 0.8424(4) 0.4742(3) 0.038(2) Uani 1 1 d .
C40 C 0.3046(10) 0.8285(6) 0.5186(3) 0.049(3) Uani 1 1 d .
C41 C 0.2289(10) 0.5937(5) 0.3832(3) 0.042(3) Uani 1 1 d .
C42 C 0.1568(8) 0.6029(4) 0.4162(3) 0.030(2) Uani 1 1 d .
C43 C 0.1538(9) 0.6612(4) 0.4316(3) 0.037(2) Uani 1 1 d .
H43A H 0.1933 0.6938 0.4206 0.044 Uiso 1 1 calc R
C44 C 0.1004(10) 0.5543(4) 0.4320(3) 0.048(3) Uani 1 1 d .
H44A H 0.1018 0.5142 0.4221 0.058 Uiso 1 1 calc R
C45 C 0.0410(10) 0.5667(4) 0.4635(3) 0.046(3) Uani 1 1 d .
H45A H 0.0001 0.5346 0.4747 0.055 Uiso 1 1 calc R
C46 C 0.0423(9) 0.6263(4) 0.4782(3) 0.036(2) Uani 1 1 d .
C47 C -0.0177(10) 0.6432(5) 0.5138(3) 0.044(3) Uani 1 1 d .
C48 C 0.4189(11) 0.5563(6) 0.1274(3) 0.057(3) Uani 1 1 d .
C49 C 0.4072(9) 0.5426(5) 0.1694(3) 0.042(3) Uani 1 1 d .
C50 C 0.3141(10) 0.5723(5) 0.1865(3) 0.051(3) Uani 1 1 d .
H50A H 0.2570 0.6025 0.1716 0.061 Uiso 1 1 calc R
C51 C 0.4882(9) 0.4968(5) 0.1918(3) 0.044(3) Uani 1 1 d .
H51A H 0.5478 0.4735 0.1807 0.053 Uiso 1 1 calc R
C52 C 0.4806(9) 0.4858(4) 0.2308(3) 0.042(3) Uani 1 1 d .
H52A H 0.5363 0.4556 0.2463 0.051 Uiso 1 1 calc R
C53 C 0.3906(8) 0.5195(4) 0.2463(3) 0.033(2) Uani 1 1 d .
C54 C 0.3796(10) 0.5144(4) 0.2895(3) 0.036(2) Uani 1 1 d .
C55 C 0.4791(12) 0.7943(7) 0.3323(4) 0.067(3) Uani 1 1 d .
C56 C 0.3547(10) 0.7697(5) 0.3009(3) 0.047(3) Uani 1 1 d .
C57 C 0.3257(9) 0.7060(5) 0.2956(3) 0.051(3) Uani 1 1 d .
H57A H 0.3835 0.6777 0.3121 0.061 Uiso 1 1 calc R
C58 C 0.2694(11) 0.8114(5) 0.2776(3) 0.054(3) Uani 1 1 d .
H58A H 0.2882 0.8538 0.2800 0.065 Uiso 1 1 calc R
C59 C 0.1549(10) 0.7896(5) 0.2507(3) 0.048(3) Uani 1 1 d .
H59A H 0.0921 0.8177 0.2356 0.058 Uiso 1 1 calc R
C60 C 0.1314(9) 0.7271(5) 0.2455(3) 0.042(3) Uani 1 1 d .
C61 C 0.0134(10) 0.6990(6) 0.2133(3) 0.044(3) Uani 1 1 d .
C62 C -0.1359(10) 0.6934(5) 0.3579(3) 0.047(3) Uani 1 1 d .
C63 C -0.1329(9) 0.6412(4) 0.3291(3) 0.039(2) Uani 1 1 d .
C64 C -0.0289(9) 0.6422(5) 0.3094(3) 0.043(3) Uani 1 1 d .
H64A H 0.0336 0.6751 0.3143 0.052 Uiso 1 1 calc R
C65 C -0.2261(10) 0.5927(5) 0.3220(3) 0.047(3) Uani 1 1 d .
H65A H -0.2958 0.5896 0.3354 0.056 Uiso 1 1 calc R
C66 C -0.2114(10) 0.5489(4) 0.2939(3) 0.047(3) Uani 1 1 d .
H66A H -0.2751 0.5166 0.2875 0.056 Uiso 1 1 calc R
C67 C -0.1063(9) 0.5520(4) 0.2755(3) 0.033(2) Uani 1 1 d .
C68 C -0.0847(12) 0.5068(5) 0.2434(3) 0.044(3) Uani 1 1 d .

loop_
_atom_site_aniso_label
_atom_site_aniso_U_11
_atom_site_aniso_U_22
_atom_site_aniso_U_33
_atom_site_aniso_U_23
_atom_site_aniso_U_13
_atom_site_aniso_U_12
Zn1 0.0338(6) 0.0402(7) 0.0206(6) -0.0032(5) 0.0060(4) -0.0015(5)
Zn2 0.0559(8) 0.0370(7) 0.0329(7) -0.0037(6) 0.0161(5) -0.0023(6)
Zn3 0.0460(7) 0.0489(8) 0.0367(7) -0.0004(6) 0.0143(6) 0.0074(6)
O1 0.084(6) 0.064(6) 0.102(7) -0.028(5) 0.019(5) 0.010(5)
O2 0.099(7) 0.099(8) 0.088(8) -0.049(6) -0.022(6) 0.041(6)
O3 0.059(5) 0.092(7) 0.065(6) -0.016(5) -0.016(4) 0.002(4)
O4 0.052(4) 0.052(5) 0.037(4) -0.014(4) 0.014(3) -0.008(4)
O5 0.072(5) 0.067(5) 0.035(5) 0.014(4) 0.015(4) -0.014(4)
O6 0.106(7) 0.158(9) 0.037(5) 0.028(5) -0.012(5) -0.080(7)
O7 0.059(5) 0.103(6) 0.033(5) -0.009(4) 0.007(4) -0.023(4)
O8 0.045(4) 0.057(5) 0.031(4) 0.008(3) 0.013(3) 0.000(3)
O9 0.073(5) 0.046(5) 0.036(5) -0.004(4) 0.028(4) 0.006(4)
O10 0.089(6) 0.070(6) 0.070(6) -0.016(5) 0.050(5) -0.029(5)
O11 0.106(6) 0.052(5) 0.046(5) -0.001(4) 0.045(4) -0.022(4)
O12 0.092(6) 0.034(5) 0.047(5) -0.007(4) 0.041(4) -0.001(4)
O13 0.091(6) 0.067(6) 0.044(5) 0.007(4) 0.021(4) 0.016(5)
O14 0.104(6) 0.085(6) 0.052(5) 0.019(5) 0.040(5) 0.054(5)
O15 0.056(5) 0.054(5) 0.035(4) 0.010(4) 0.014(3) 0.007(4)
O16 0.048(4) 0.053(5) 0.029(4) 0.000(3) 0.019(3) 0.018(3)
O17 0.086(7) 0.101(8) 0.088(7) 0.017(6) -0.017(5) -0.019(5)
O18 0.104(7) 0.085(8) 0.095(8) -0.003(6) 0.001(5) -0.042(6)
O19 0.056(5) 0.054(5) 0.038(5) -0.003(4) 0.005(3) 0.004(4)
O20 0.059(5) 0.064(5) 0.050(5) 0.003(4) -0.003(4) 0.027(4)
O21 0.081(5) 0.056(5) 0.047(5) -0.024(4) 0.035(4) -0.017(4)
O22 0.189(9) 0.063(6) 0.084(7) -0.038(5) 0.089(7) -0.063(6)
O23 0.064(5) 0.059(5) 0.038(5) -0.019(4) 0.015(4) -0.003(4)
O24 0.053(5) 0.055(5) 0.037(4) -0.012(3) 0.018(4) 0.001(3)
O1W 0.122(9) 0.283(17) 0.124(11) -0.038(10) -0.009(8) 0.018(9)
O2W 0.28(3) 0.12(2) 0.14(2) -0.012(16) 0.09(2) 0.001(19)
N1 0.045(5) 0.036(5) 0.025(5) -0.012(4) 0.015(4) -0.003(4)
N2 0.038(5) 0.037(5) 0.019(5) 0.003(4) 0.008(3) 0.005(4)
N3 0.032(4) 0.035(5) 0.033(5) 0.002(4) 0.006(4) 0.003(4)
N4 0.036(5) 0.039(5) 0.027(5) 0.001(4) 0.002(4) 0.001(4)
N5 0.037(5) 0.045(6) 0.036(5) -0.002(5) 0.001(4) 0.004(4)
N6 0.047(5) 0.031(5) 0.033(5) 0.000(4) 0.016(4) -0.005(4)
N7 0.028(4) 0.036(5) 0.025(5) 0.004(4) 0.014(4) -0.004(3)
N8 0.026(4) 0.033(5) 0.022(4) 0.007(3) 0.005(3) 0.000(3)
N9 0.030(5) 0.033(5) 0.030(5) 0.002(4) 0.002(4) -0.005(3)
N10 0.040(5) 0.046(5) 0.027(5) -0.002(4) 0.006(4) -0.001(4)
N11 0.038(5) 0.033(5) 0.037(5) -0.007(4) 0.011(4) 0.000(4)
N12 0.044(5) 0.032(5) 0.029(5) -0.004(4) 0.014(4) -0.001(4)
N13 0.050(5) 0.029(5) 0.025(5) -0.003(4) 0.007(4) -0.006(4)
N14 0.044(5) 0.045(5) 0.036(5) 0.001(4) 0.013(4) 0.003(4)
N15 0.037(5) 0.052(6) 0.038(5) 0.002(4) 0.017(4) -0.005(4)
N16 0.042(5) 0.046(6) 0.032(5) -0.008(4) 0.008(4) 0.006(4)
C1 0.070(8) 0.054(8) 0.051(8) 0.009(6) 0.023(6) 0.014(6)
C2 0.038(6) 0.046(7) 0.039(7) 0.016(6) 0.016(5) 0.011(5)
C3 0.047(6) 0.042(7) 0.039(7) 0.023(5) 0.009(5) 0.011(5)
C4 0.026(5) 0.052(7) 0.031(6) -0.003(5) 0.012(4) -0.012(5)
C5 0.033(6) 0.040(6) 0.035(6) -0.002(5) 0.018(4) -0.006(5)
C6 0.056(7) 0.061(8) 0.011(6) 0.005(5) 0.004(5) -0.002(5)
C7 0.069(8) 0.065(8) 0.029(7) -0.012(6) 0.013(6) -0.009(6)
C8 0.064(7) 0.052(7) 0.031(7) -0.002(6) 0.014(5) 0.013(6)
C9 0.032(6) 0.045(7) 0.040(7) -0.013(6) 0.009(5) -0.011(5)
C10 0.033(6) 0.036(7) 0.040(7) -0.001(5) 0.006(5) 0.009(4)
C11 0.080(8) 0.043(8) 0.050(8) -0.008(6) 0.006(6) -0.004(6)
C12 0.044(7) 0.049(8) 0.050(8) -0.001(6) 0.005(5) 0.001(5)
C13 0.101(10) 0.038(8) 0.102(11) 0.008(7) -0.010(8) 0.020(7)
C14 0.039(6) 0.069(8) 0.060(8) 0.004(6) 0.026(5) -0.008(5)
C15 0.024(6) 0.041(6) 0.053(7) 0.006(5) 0.009(5) -0.004(5)
C16 0.031(6) 0.039(6) 0.035(6) -0.003(5) 0.005(5) -0.007(5)
C17 0.028(6) 0.027(5) 0.025(6) -0.003(4) 0.003(4) -0.010(4)
C18 0.039(6) 0.030(6) 0.023(6) 0.004(4) 0.004(4) 0.000(4)
C19 0.051(7) 0.057(7) 0.022(6) -0.002(5) -0.001(5) 0.000(5)
C20 0.053(7) 0.069(8) 0.019(6) -0.003(5) 0.008(5) -0.019(6)
C21 0.055(7) 0.093(9) 0.023(6) -0.002(6) 0.014(5) -0.024(6)
C22 0.033(6) 0.035(6) 0.032(6) 0.000(5) 0.007(5) -0.007(4)
C23 0.036(6) 0.038(6) 0.025(6) 0.006(5) 0.011(4) 0.000(4)
C24 0.050(7) 0.062(8) 0.034(7) -0.006(5) 0.023(5) -0.009(5)
C25 0.040(6) 0.047(7) 0.028(6) 0.004(5) 0.015(5) -0.012(5)
C26 0.038(6) 0.096(9) 0.049(7) 0.009(6) 0.014(5) -0.014(6)
C27 0.062(8) 0.048(8) 0.080(10) -0.020(7) 0.017(7) 0.015(7)
C28 0.051(7) 0.036(7) 0.053(7) -0.013(6) 0.014(6) 0.002(5)
C29 0.036(6) 0.042(7) 0.045(7) -0.003(5) -0.002(5) 0.002(5)
C30 0.057(8) 0.034(7) 0.077(9) 0.011(6) 0.020(7) 0.010(5)
C31 0.043(7) 0.057(8) 0.055(8) 0.006(6) 0.002(5) 0.015(6)
C32 0.041(6) 0.044(7) 0.038(6) -0.007(5) 0.018(5) 0.001(5)
C33 0.043(7) 0.054(8) 0.042(7) -0.010(6) 0.014(6) -0.010(6)
C34 0.064(8) 0.050(7) 0.026(6) 0.018(5) 0.004(6) -0.006(6)
C35 0.052(7) 0.029(6) 0.034(6) -0.001(5) 0.011(5) -0.006(5)
C36 0.064(7) 0.027(6) 0.034(6) -0.005(5) 0.009(5) -0.005(5)
C37 0.048(7) 0.058(7) 0.034(7) 0.003(5) 0.012(5) -0.009(5)
C38 0.032(6) 0.062(7) 0.038(7) 0.005(5) 0.007(5) -0.011(5)
C39 0.045(6) 0.040(6) 0.030(6) -0.006(5) 0.014(5) 0.001(5)
C40 0.040(7) 0.072(9) 0.036(7) 0.010(6) 0.013(5) 0.012(6)
C41 0.048(7) 0.045(7) 0.033(7) 0.001(6) 0.009(5) 0.009(5)
C42 0.037(6) 0.029(6) 0.027(6) -0.005(5) 0.012(4) 0.001(4)
C43 0.048(6) 0.035(6) 0.033(6) 0.008(5) 0.019(5) 0.003(5)
C44 0.085(8) 0.026(6) 0.038(7) -0.005(5) 0.023(6) 0.005(5)
C45 0.072(7) 0.041(7) 0.030(6) 0.010(5) 0.022(5) -0.007(5)
C46 0.059(7) 0.027(6) 0.022(6) -0.006(5) 0.011(5) -0.008(5)
C47 0.056(7) 0.044(7) 0.036(7) 0.006(6) 0.019(5) 0.002(5)
C48 0.069(8) 0.064(9) 0.040(8) 0.013(6) 0.020(6) 0.024(6)
C49 0.045(6) 0.057(7) 0.030(6) 0.001(5) 0.020(5) 0.013(5)
C50 0.066(7) 0.061(8) 0.025(6) 0.007(5) 0.011(5) 0.027(6)
C51 0.044(6) 0.060(7) 0.036(7) 0.008(5) 0.022(5) 0.018(5)
C52 0.029(6) 0.060(7) 0.034(7) 0.001(5) 0.003(5) 0.021(5)
C53 0.029(6) 0.039(6) 0.027(6) 0.010(5) 0.001(4) 0.006(4)
C54 0.043(7) 0.032(6) 0.029(6) 0.009(5) -0.001(5) 0.000(5)
C55 0.065(9) 0.071(10) 0.057(9) 0.004(8) 0.003(7) -0.005(7)
C56 0.061(7) 0.039(7) 0.041(7) -0.007(6) 0.013(6) -0.010(6)
C57 0.036(6) 0.083(9) 0.033(7) 0.007(6) 0.005(5) 0.012(6)
C58 0.061(8) 0.052(8) 0.049(8) 0.002(6) 0.012(6) 0.006(6)
C59 0.054(7) 0.033(7) 0.059(8) 0.000(5) 0.016(6) 0.009(5)
C60 0.030(6) 0.059(8) 0.040(7) 0.012(6) 0.016(5) 0.011(5)
C61 0.045(7) 0.060(8) 0.027(6) 0.008(6) 0.010(5) 0.008(6)
C62 0.059(7) 0.045(7) 0.045(7) -0.017(6) 0.028(6) -0.004(6)
C63 0.046(6) 0.037(6) 0.035(6) -0.001(5) 0.009(5) 0.001(5)
C64 0.044(6) 0.056(7) 0.036(6) -0.007(5) 0.024(5) -0.013(5)
C65 0.055(7) 0.052(7) 0.039(7) -0.015(6) 0.023(5) -0.011(6)
C66 0.047(7) 0.046(7) 0.052(7) -0.022(6) 0.022(5) -0.011(5)
C67 0.030(6) 0.033(6) 0.034(6) -0.006(5) 0.003(5) -0.004(5)
C68 0.057(8) 0.054(8) 0.023(6) -0.002(5) 0.011(5) 0.009(6)

loop_
_atom_type_symbol
_atom_type_description
_atom_type_scat_dispersion_real
_atom_type_scat_dispersion_imag
_atom_type_scat_source
Zn Zn 0.2839 1.4301 'International Tables Vol C Tables 4.2.6.8 and 6.1.1.4'
C C 0.0033 0.0016 'International Tables Vol C Tables 4.2.6.8 and 6.1.1.4'
O O 0.0106 0.0060 'International Tables Vol C Tables 4.2.6.8 and 6.1.1.4'
N N 0.0061 0.0033 'International Tables Vol C Tables 4.2.6.8 and 6.1.1.4'
H H 0.0000 0.0000 'International Tables Vol C Tables 4.2.6.8 and 6.1.1.4'

loop_
_geom_angle_atom_site_label_1
_geom_angle_atom_site_label_2
_geom_angle_atom_site_label_3
_geom_angle
N8 Zn1 N3 173.6(3)
N8 Zn1 N4 106.4(3)
N3 Zn1 N4 76.0(3)
N8 Zn1 N7 76.0(3)
N3 Zn1 N7 109.9(3)
N4 Zn1 N7 94.9(3)
N8 Zn1 N9 75.2(3)
N3 Zn1 N9 98.9(3)
N4 Zn1 N9 93.0(3)
N7 Zn1 N9 151.2(3)
N8 Zn1 N2 101.9(3)
N3 Zn1 N2 75.6(3)
N4 Zn1 N2 151.6(3)
N7 Zn1 N2 94.4(3)
N9 Zn1 N2 91.7(3)
O12 Zn2 O8 95.0(3)
O12 Zn2 O4 94.3(3)
O8 Zn2 O4 165.8(3)
O12 Zn2 N12 168.7(3)
O8 Zn2 N12 78.0(3)
O4 Zn2 N12 94.3(3)
O12 Zn2 N13 78.7(3)
O8 Zn2 N13 104.7(3)
O4 Zn2 N13 87.6(3)
N12 Zn2 N13 94.4(3)
O12 Zn2 N11 99.5(3)
O8 Zn2 N11 91.6(3)
O4 Zn2 N11 76.3(3)
N12 Zn2 N11 89.6(3)
N13 Zn2 N11 163.6(3)
O19 Zn3 O24 89.2(3)
O19 Zn3 N14 101.5(3)
O24 Zn3 N14 93.5(3)
O19 Zn3 O16 175.4(3)
O24 Zn3 O16 95.2(2)
N14 Zn3 O16 76.9(3)
O19 Zn3 N16 89.9(3)
O24 Zn3 N16 77.4(3)
N14 Zn3 N16 165.4(3)
O16 Zn3 N16 92.4(3)
O19 Zn3 N15 78.5(3)
O24 Zn3 N15 163.6(3)
N14 Zn3 N15 99.6(3)
O16 Zn3 N15 97.4(3)
N16 Zn3 N15 91.5(3)
C27 O2 H2 109.5
C33 O4 Zn2 117.3(6)
C34 O5 H5 109.5
C40 O8 Zn2 114.2(6)
C41 O9 H9 109.5
C47 O12 Zn2 117.2(6)
C48 O13 H13 109.5
C54 O16 Zn3 117.6(6)
C55 O17 H17 109.5
C61 O19 Zn3 113.4(6)
C62 O21 H21 109.5
C68 O24 Zn3 117.2(7)
H1WA O1W H1WB 109.5
C2 N1 N2 113.4(8)
C2 N1 H1A 123.3
N2 N1 H1A 123.3
N1 N2 C4 104.8(7)
N1 N2 Zn1 140.8(6)
C4 N2 Zn1 114.3(6)
C9 N3 C5 120.9(8)
C9 N3 Zn1 118.8(6)
C5 N3 Zn1 120.3(6)
C10 N4 N5 104.3(7)
C10 N4 Zn1 115.3(6)
N5 N4 Zn1 137.9(6)
C12 N5 N4 112.8(8)
C12 N5 H5A 123.6
N4 N5 H5A 123.6
N7 N6 C15 110.5(7)
N7 N6 H6A 124.7
C15 N6 H6A 124.7
C17 N7 N6 105.6(7)
C17 N7 Zn1 116.0(5)
N6 N7 Zn1 137.8(6)
C22 N8 C18 119.9(7)
C22 N8 Zn1 121.4(6)
C18 N8 Zn1 118.7(5)
C23 N9 N10 104.6(7)
C23 N9 Zn1 113.9(6)
N10 N9 Zn1 141.2(6)
C25 N10 N9 112.7(7)
C25 N10 H10A 123.6
N9 N10 H10A 123.6
C29 N11 C32 117.7(8)
C29 N11 Zn2 129.0(6)
C32 N11 Zn2 112.6(6)
C39 N12 C36 117.5(8)
C39 N12 Zn2 112.2(6)
C36 N12 Zn2 129.9(6)
C46 N13 C43 118.7(8)
C46 N13 Zn2 111.0(6)
C43 N13 Zn2 130.0(6)
C53 N14 C50 117.7(8)
C53 N14 Zn3 114.6(6)
C50 N14 Zn3 127.5(6)
C57 N15 C60 116.4(9)
C57 N15 Zn3 132.8(7)
C60 N15 Zn3 110.8(6)
C67 N16 C64 117.9(8)
C67 N16 Zn3 113.5(6)
C64 N16 Zn3 128.6(6)
C2 C1 H1B 109.5
C2 C1 H1C 109.5
H1B C1 H1C 109.5
C2 C1 H1D 109.5
H1B C1 H1D 109.5
H1C C1 H1D 109.5
N1 C2 C3 106.7(9)
N1 C2 C1 121.9(9)
C3 C2 C1 131.4(9)
C2 C3 C4 106.0(8)
C2 C3 H3A 127.0
C4 C3 H3A 127.0
N2 C4 C3 109.2(8)
N2 C4 C5 116.5(8)
C3 C4 C5 134.3(9)
N3 C5 C6 121.1(9)
N3 C5 C4 113.2(8)
C6 C5 C4 125.6(9)
C7 C6 C5 117.2(9)
C7 C6 H6B 121.4
C5 C6 H6B 121.4
C8 C7 C6 121.7(10)
C8 C7 H7A 119.2
C6 C7 H7A 119.2
C7 C8 C9 118.1(10)
C7 C8 H8A 121.0
C9 C8 H8A 121.0
N3 C9 C8 120.9(9)
N3 C9 C10 114.0(8)
C8 C9 C10 125.0(9)
N4 C10 C11 111.2(9)
N4 C10 C9 114.9(8)
C11 C10 C9 133.7(10)
C12 C11 C10 105.3(9)
C12 C11 H11A 127.4
C10 C11 H11A 127.4
N5 C12 C11 106.4(9)
N5 C12 C13 122.0(10)
C11 C12 C13 131.6(11)
C12 C13 H13A 109.5
C12 C13 H13B 109.5
H13A C13 H13B 109.5
C12 C13 H13C 109.5
H13A C13 H13C 109.5
H13B C13 H13C 109.5
C15 C14 H14A 109.5
C15 C14 H14B 109.5
H14A C14 H14B 109.5
C15 C14 H14C 109.5
H14A C14 H14C 109.5
H14B C14 H14C 109.5
N6 C15 C16 107.3(8)
N6 C15 C14 120.0(9)
C16 C15 C14 132.7(9)
C15 C16 C17 105.5(8)
C15 C16 H16A 127.3
C17 C16 H16A 127.3
N7 C17 C16 111.1(8)
N7 C17 C18 115.3(7)
C16 C17 C18 133.5(8)
N8 C18 C19 121.1(8)
N8 C18 C17 113.9(7)
C19 C18 C17 125.1(8)
C18 C19 C20 117.8(9)
C18 C19 H19A 121.1
C20 C19 H19A 121.1
C21 C20 C19 120.3(9)
C21 C20 H20A 119.9
C19 C20 H20A 119.9
C20 C21 C22 118.8(9)
C20 C21 H21A 120.6
C22 C21 H21A 120.6
N8 C22 C21 122.1(8)
N8 C22 C23 112.5(8)
C21 C22 C23 125.3(8)
N9 C23 C24 110.5(8)
N9 C23 C22 116.8(8)
C24 C23 C22 132.7(9)
C25 C24 C23 105.8(9)
C25 C24 H24A 127.1
C23 C24 H24A 127.1
N10 C25 C24 106.4(8)
N10 C25 C26 121.4(8)
C24 C25 C26 132.2(9)
C25 C26 H26A 109.5
C25 C26 H26B 109.5
H26A C26 H26B 109.5
C25 C26 H26C 109.5
H26A C26 H26C 109.5
H26B C26 H26C 109.5
O1 C27 O2 124.0(11)
O1 C27 C28 119.2(11)
O2 C27 C28 116.6(10)
C30 C28 C29 117.3(9)
C30 C28 C27 120.4(10)
C29 C28 C27 122.3(10)
N11 C29 C28 123.8(9)
N11 C29 H29A 118.1
C28 C29 H29A 118.1
C28 C30 C31 119.8(9)
C28 C30 H30A 120.1
C31 C30 H30A 120.1
C32 C31 C30 119.0(9)
C32 C31 H31A 120.5
C30 C31 H31A 120.5
N11 C32 C31 122.3(9)
N11 C32 C33 116.2(9)
C31 C32 C33 121.5(10)
O3 C33 O4 126.3(10)
O3 C33 C32 116.8(10)
O4 C33 C32 116.9(9)
O6 C34 O5 124.8(9)
O6 C34 C35 122.9(10)
O5 C34 C35 112.2(9)
C36 C35 C37 118.1(9)
C36 C35 C34 119.1(9)
C37 C35 C34 122.6(9)
N12 C36 C35 123.5(9)
N12 C36 H36A 118.2
C35 C36 H36A 118.2
C38 C37 C35 119.2(9)
C38 C37 H37A 120.4
C35 C37 H37A 120.4
C37 C38 C39 118.6(9)
C37 C38 H38A 120.7
C39 C38 H38A 120.7
N12 C39 C38 122.9(9)
N12 C39 C40 114.7(9)
C38 C39 C40 122.3(9)
O7 C40 O8 125.7(10)
O7 C40 C39 117.1(10)
O8 C40 C39 117.2(10)
O10 C41 O9 125.3(10)
O10 C41 C42 120.2(10)
O9 C41 C42 114.5(9)
C44 C42 C43 119.7(9)
C44 C42 C41 121.8(9)
C43 C42 C41 118.5(9)
N13 C43 C42 122.6(9)
N13 C43 H43A 118.7
C42 C43 H43A 118.7
C42 C44 C45 117.9(9)
C42 C44 H44A 121.0
C45 C44 H44A 121.0
C46 C45 C44 120.0(9)
C46 C45 H45A 120.0
C44 C45 H45A 120.0
N13 C46 C45 121.1(9)
N13 C46 C47 115.9(8)
C45 C46 C47 123.0(9)
O11 C47 O12 126.7(10)
O11 C47 C46 116.9(10)
O12 C47 C46 116.4(9)
O14 C48 O13 126.1(11)
O14 C48 C49 121.7(11)
O13 C48 C49 112.2(10)
C50 C49 C51 117.0(9)
C50 C49 C48 122.9(9)
C51 C49 C48 120.1(9)
N14 C50 C49 123.7(9)
N14 C50 H50A 118.2
C49 C50 H50A 118.2
C49 C51 C52 120.1(9)
C49 C51 H51A 120.0
C52 C51 H51A 120.0
C53 C52 C51 119.2(9)
C53 C52 H52A 120.4
C51 C52 H52A 120.4
N14 C53 C52 121.9(9)
N14 C53 C54 114.2(8)
C52 C53 C54 123.9(8)
O15 C54 O16 127.1(9)
O15 C54 C53 117.2(9)
O16 C54 C53 115.5(8)
O18 C55 O17 127.0(12)
O18 C55 C56 121.2(12)
O17 C55 C56 111.7(11)
C58 C56 C57 119.2(10)
C58 C56 C55 118.4(10)
C57 C56 C55 122.4(10)
N15 C57 C56 122.7(9)
N15 C57 H57A 118.7
C56 C57 H57A 118.7
C56 C58 C59 118.5(10)
C56 C58 H58A 120.8
C59 C58 H58A 120.8
C60 C59 C58 120.8(10)
C60 C59 H59A 119.6
C58 C59 H59A 119.6
N15 C60 C59 122.3(9)
N15 C60 C61 113.7(9)
C59 C60 C61 124.0(9)
O20 C61 O19 125.9(10)
O20 C61 C60 115.9(10)
O19 C61 C60 118.1(9)
O22 C62 O21 124.6(10)
O22 C62 C63 122.6(10)
O21 C62 C63 112.7(9)
C64 C63 C65 118.8(9)
C64 C63 C62 117.1(9)
C65 C63 C62 124.0(9)
N16 C64 C63 123.0(9)
N16 C64 H64A 118.5
C63 C64 H64A 118.5
C63 C65 C66 117.1(9)
C63 C65 H65A 121.4
C66 C65 H65A 121.4
C67 C66 C65 121.5(9)
C67 C66 H66A 119.3
C65 C66 H66A 119.3
N16 C67 C66 121.6(9)
N16 C67 C68 113.5(9)
C66 C67 C68 124.9(9)
O24 C68 O23 126.4(10)
O24 C68 C67 118.2(10)
O23 C68 C67 115.4(9)

loop_
_geom_bond_atom_site_label_1
_geom_bond_atom_site_label_2
_geom_bond_distance
Zn1 N8 2.056(7)
Zn1 N3 2.071(7)
Zn1 N4 2.117(7)
Zn1 N7 2.137(7)
Zn1 N9 2.190(7)
Zn1 N2 2.199(7)
Zn2 O12 2.055(7)
Zn2 O8 2.088(6)
Zn2 O4 2.132(6)
Zn2 N12 2.166(7)
Zn2 N13 2.167(7)
Zn2 N11 2.181(7)
Zn3 O19 2.071(6)
Zn3 O24 2.074(7)
Zn3 N14 2.100(8)
Zn3 O16 2.114(6)
Zn3 N16 2.160(7)
Zn3 N15 2.170(8)
O1 C27 1.224(12)
O2 C27 1.261(12)
O2 H2 0.8200
O3 C33 1.230(11)
O4 C33 1.260(11)
O5 C34 1.308(11)
O5 H5 0.8200
O6 C34 1.188(11)
O7 C40 1.255(11)
O8 C40 1.274(11)
O9 C41 1.310(11)
O9 H9 0.8200
O10 C41 1.199(11)
O11 C47 1.237(11)
O12 C47 1.260(11)
O13 C48 1.304(12)
O13 H13 0.8200
O14 C48 1.187(12)
O15 C54 1.237(10)
O16 C54 1.252(10)
O17 C55 1.277(13)
O17 H17 0.8200
O18 C55 1.175(13)
O19 C61 1.254(11)
O20 C61 1.239(11)
O21 C62 1.315(11)
O21 H21 0.8200
O22 C62 1.175(11)
O23 C68 1.255(11)
O24 C68 1.242(11)
O1W H1WA 0.8500
O1W H1WB 0.8497
N1 C2 1.330(10)
N1 N2 1.336(9)
N1 H1A 0.8600
N2 C4 1.341(10)
N3 C9 1.317(11)
N3 C5 1.350(10)
N4 C10 1.342(11)
N4 N5 1.345(9)
N5 C12 1.343(11)
N5 H5A 0.8600
N6 N7 1.353(9)
N6 C15 1.355(10)
N6 H6A 0.8600
N7 C17 1.331(10)
N8 C22 1.325(10)
N8 C18 1.355(10)
N9 C23 1.332(10)
N9 N10 1.350(8)
N10 C25 1.349(10)
N10 H10A 0.8600
N11 C29 1.332(11)
N11 C32 1.346(11)
N12 C39 1.335(10)
N12 C36 1.345(11)
N13 C46 1.331(10)
N13 C43 1.336(10)
N14 C53 1.349(10)
N14 C50 1.353(11)
N15 C57 1.353(11)
N15 C60 1.357(11)
N16 C67 1.332(10)
N16 C64 1.347(11)
C1 C2 1.485(12)
C1 H1B 0.9600
C1 H1C 0.9600
C1 H1D 0.9600
C2 C3 1.347(12)
C3 C4 1.417(12)
C3 H3A 0.9300
C4 C5 1.489(12)
C5 C6 1.395(11)
C6 C7 1.380(13)
C6 H6B 0.9300
C7 C8 1.359(13)
C7 H7A 0.9300
C8 C9 1.406(12)
C8 H8A 0.9300
C9 C10 1.470(12)
C10 C11 1.391(12)
C11 C12 1.374(13)
C11 H11A 0.9300
C12 C13 1.509(13)
C13 H13A 0.9600
C13 H13B 0.9600
C13 H13C 0.9600
C14 C15 1.502(12)
C14 H14A 0.9600
C14 H14B 0.9600
C14 H14C 0.9600
C15 C16 1.366(12)
C16 C17 1.380(10)
C16 H16A 0.9300
C17 C18 1.463(11)
C18 C19 1.390(11)
C19 C20 1.406(12)
C19 H19A 0.9300
C20 C21 1.356(12)
C20 H20A 0.9300
C21 C22 1.389(12)
C21 H21A 0.9300
C22 C23 1.484(11)
C23 C24 1.412(12)
C24 C25 1.358(12)
C24 H24A 0.9300
C25 C26 1.495(11)
C26 H26A 0.9600
C26 H26B 0.9600
C26 H26C 0.9600
C27 C28 1.488(14)
C28 C30 1.366(13)
C28 C29 1.383(12)
C29 H29A 0.9300
C30 C31 1.390(13)
C30 H30A 0.9300
C31 C32 1.359(12)
C31 H31A 0.9300
C32 C33 1.499(13)
C34 C35 1.508(12)
C35 C36 1.374(12)
C35 C37 1.386(12)
C36 H36A 0.9300
C37 C38 1.383(12)
C37 H37A 0.9300
C38 C39 1.384(12)
C38 H38A 0.9300
C39 C40 1.520(13)
C41 C42 1.501(12)
C42 C44 1.361(12)
C42 C43 1.362(11)
C43 H43A 0.9300
C44 C45 1.384(12)
C44 H44A 0.9300
C45 C46 1.375(12)
C45 H45A 0.9300
C46 C47 1.534(12)
C48 C49 1.507(13)
C49 C50 1.374(12)
C49 C51 1.382(12)
C50 H50A 0.9300
C51 C52 1.387(12)
C51 H51A 0.9300
C52 C53 1.360(12)
C52 H52A 0.9300
C53 C54 1.522(12)
C55 C56 1.527(14)
C56 C58 1.354(13)
C56 C57 1.401(13)
C57 H57A 0.9300
C58 C59 1.367(12)
C58 H58A 0.9300
C59 C60 1.366(13)
C59 H59A 0.9300
C60 C61 1.529(13)
C62 C63 1.502(13)
C63 C64 1.375(12)
C63 C65 1.377(12)
C64 H64A 0.9300
C65 C66 1.381(12)
C65 H65A 0.9300
C66 C67 1.356(12)
C66 H66A 0.9300
C67 C68 1.528(13)
